data_4122138
loop_
_publ_author_name
'Qin, Changming'
'Davies, Huw M. L.'

_publ_section_title
;
 Role of sterically demanding chiral dirhodium catalysts in site-selective
 C-h functionalization of activated primary C-h bonds.
;
_journal_issue 27
_journal_name_full 'Journal of the American Chemical Society'
_journal_page_first 9792
_journal_page_last 9796
_journal_paper_doi 10.1021/ja504797x
_journal_volume 136
_journal_year 2014
_chemical_absolute_configuration ad
_chemical_formula_moiety 'C24 H31 Br O2'
_chemical_formula_sum 'C24 H31 Br O2'
_chemical_formula_weight 431.40
_chemical_name_systematic
;
 ?
;
_space_group_crystal_system orthorhombic
_space_group_IT_number 19
_space_group_name_Hall 'P 2ac 2ab'
_space_group_name_H-M_alt 'P 21 21 21'
_symmetry_space_group_name_Hall 'P 2ac 2ab'
_symmetry_space_group_name_H-M 'P 21 21 21'
_atom_sites_solution_hydrogens geom
_atom_sites_solution_primary dual
_audit_creation_date 2014-02-11
_audit_creation_method
;
Olex2 1.2-beta
(compiled 2014.01.22 svn.r2872 for OlexSys, GUI svn.r4747)
;
_cell_angle_alpha 90
_cell_angle_beta 90
_cell_angle_gamma 90
_cell_formula_units_Z 8
_cell_length_a 5.7478(16)
_cell_length_b 19.923(5)
_cell_length_c 37.012(10)
_cell_measurement_reflns_used 9684
_cell_measurement_temperature 110(2)
_cell_measurement_theta_max 28.748
_cell_measurement_theta_min 2.200
_cell_volume 4238(2)
_computing_cell_refinement 'SAINT v8.32B (Bruker, 2013)'
_computing_data_collection 'APEX2 v2013.6-2 (Bruker, 2013)'
_computing_data_reduction 'SAINT v8.32B (Bruker, 2013)'
_computing_molecular_graphics 'Olex2 (Dolomanov et al., 2009)'
_computing_publication_material 'Olex2 (Dolomanov et al., 2009)'
_computing_structure_refinement 'ShelXL (Sheldrick, 2008)'
_computing_structure_solution 'ShelXD (Sheldrick, 2008)'
_diffrn_ambient_temperature 110(2)
_diffrn_detector_area_resol_mean 512
_diffrn_measured_fraction_theta_full 1.020
_diffrn_measured_fraction_theta_max 1.024
_diffrn_measurement_device_type 'Bruker APEX-II CCD'
_diffrn_measurement_method '\f and \w scans with a narrow frame width'
_diffrn_radiation_monochromator graphite
_diffrn_radiation_type MoK\a
_diffrn_radiation_wavelength 0.71073
_diffrn_reflns_av_R_equivalents 0.1062
_diffrn_reflns_av_unetI/netI 0.1307
_diffrn_reflns_Laue_measured_fraction_full 1.020
_diffrn_reflns_Laue_measured_fraction_max 1.024
_diffrn_reflns_limit_h_max 6
_diffrn_reflns_limit_h_min -7
_diffrn_reflns_limit_k_max 24
_diffrn_reflns_limit_k_min -22
_diffrn_reflns_limit_l_max 40
_diffrn_reflns_limit_l_min -45
_diffrn_reflns_number 27122
_diffrn_reflns_point_group_measured_fraction_full 1.000
_diffrn_reflns_point_group_measured_fraction_max 1.014
_diffrn_reflns_theta_full 25.242
_diffrn_reflns_theta_max 26.370
_diffrn_reflns_theta_min 1.100
_diffrn_source 'fine-focus sealed tube'
_diffrn_standards_number 0
_exptl_absorpt_coefficient_mu 1.956
_exptl_absorpt_correction_T_max 0.7459
_exptl_absorpt_correction_T_min 0.5463
_exptl_absorpt_correction_type multi-scan
_exptl_absorpt_process_details
;
SADABS-2012/1 (Bruker,2012) was used for absorption correction.
wR2(int) was 0.1404 before and 0.1052 after correction.
The Ratio of minimum to maximum transmission is 0.7324.
The \l/2 correction factor is 0.0015.
;
_exptl_crystal_colour colourless
_exptl_crystal_colour_primary colourless
_exptl_crystal_density_diffrn 1.352
_exptl_crystal_description plate
_exptl_crystal_F_000 1808
_exptl_crystal_size_max 0.56
_exptl_crystal_size_mid 0.203
_exptl_crystal_size_min 0.102
_refine_diff_density_max 1.026
_refine_diff_density_min -1.147
_refine_diff_density_rms 0.208
_refine_ls_abs_structure_details
;
 Flack x determined using 2234 quotients [(I+)-(I-)]/[(I+)+(I-)]
 (Parsons and Flack (2004), Acta Cryst. A60, s61).
;
_refine_ls_abs_structure_Flack 0.182(14)
_refine_ls_extinction_method none
_refine_ls_goodness_of_fit_ref 1.095
_refine_ls_hydrogen_treatment constr
_refine_ls_matrix_type full
_refine_ls_number_parameters 496
_refine_ls_number_reflns 8520
_refine_ls_number_restraints 399
_refine_ls_restrained_S_all 1.074
_refine_ls_R_factor_all 0.1457
_refine_ls_R_factor_gt 0.1315
_refine_ls_shift/su_max 0.010
_refine_ls_shift/su_mean 0.002
_refine_ls_structure_factor_coef Fsqd
_refine_ls_weighting_details 'w=1/[\s^2^(Fo^2^)+(0.0106P)^2^+157.2475P] where P=(Fo^2^+2Fc^2^)/3'
_refine_ls_weighting_scheme calc
_refine_ls_wR_factor_gt 0.3067
_refine_ls_wR_factor_ref 0.3137
_reflns_Friedel_coverage 0.727
_reflns_Friedel_fraction_full 0.972
_reflns_Friedel_fraction_max 0.999
_reflns_number_gt 6951
_reflns_number_total 8520
_reflns_threshold_expression 'I > 2\s(I)'
_cod_data_source_file ja504797x_si_003.cif
_cod_data_source_block sad
_cod_depositor_comments 'Adding full bibliography for 4122138--4122139.cif.'
_cod_database_code 4122138
_shelxl_version_number 2013-4
_shelx_space_group_comment
;
The symmetry employed for this shelxl refinement is uniquely defined
by the following loop, which should always be used as a source of
symmetry information in preference to the above space-group names.
They are only intended as comments.
;
_olex2_refinement_description
;
1. Fixed Uiso
 At 1.2 times of:
  All C(H) groups, All C(H,H) groups
 At 1.5 times of:
  All C(H,H,H) groups
2. Uiso/Uaniso restraints and constraints
Uanis(O2) \\sim Ueq: with sigma of 0.005 and sigma for terminal atoms of 0.005
Uanis(C6) \\sim Ueq: with sigma of 0.002 and sigma for terminal atoms of 0.002
Uanis(C4) \\sim Ueq: with sigma of 0.002 and sigma for terminal atoms of 0.002
Uanis(C22) \\sim Ueq: with sigma of 0.002 and sigma for terminal atoms of 0.002
Uanis(C10) \\sim Ueq: with sigma of 0.002 and sigma for terminal atoms of 0.002
Uanis(C14) \\sim Ueq, Uanis(C15) \\sim Ueq: with sigma of 0.004 and sigma for
terminal atoms of 0.004
Uanis(C20) \\sim Ueq: with sigma of 0.005 and sigma for terminal atoms of 0.005
Uanis(C5') \\sim Ueq, Uanis(C9') \\sim Ueq, Uanis(C2') \\sim Ueq: with sigma of
0.005 and sigma for terminal atoms of 0.005
Uanis(C23') \\sim Ueq, Uanis(C24') \\sim Ueq: with sigma of 0.005 and sigma for
terminal atoms of 0.005
Uanis(C11') \\sim Ueq: with sigma of 0.005 and sigma for terminal atoms of 0.005
3. Rigid body (RIGU) restrains
 C1, Br1, C24, C2
 with sigma for 1-2 distances of 0.002 and sigma for 1-3 distances of 0.002
 C24, C23, C3, C4, C5
 with sigma for 1-2 distances of 0.002 and sigma for 1-3 distances of 0.002
 C4, C5, C6, C8
 with sigma for 1-2 distances of 0.002 and sigma for 1-3 distances of 0.002
 C6, O1, O2
 with sigma for 1-2 distances of 0.002 and sigma for 1-3 distances of 0.002
 O2, C7
 with sigma for 1-2 distances of 0.002 and sigma for 1-3 distances of 0.002
 C8, H8A, C9
 with sigma for 1-2 distances of 0.002 and sigma for 1-3 distances of 0.002
 C10, C9, C22
 with sigma for 1-2 distances of 0.002 and sigma for 1-3 distances of 0.002
 C22, C21
 with sigma for 1-2 distances of 0.002 and sigma for 1-3 distances of 0.002
 C21, C12, C10, C14, C13, C11
 with sigma for 1-2 distances of 0.002 and sigma for 1-3 distances of 0.002
 C14, C16, C15
 with sigma for 1-2 distances of 0.002 and sigma for 1-3 distances of 0.002
 C13, C17, C18, C19, C12
 with sigma for 1-2 distances of 0.002 and sigma for 1-3 distances of 0.002
 C6', O1'
 with sigma for 1-2 distances of 0.002 and sigma for 1-3 distances of 0.002
 O2', C7', C6'
 with sigma for 1-2 distances of 0.002 and sigma for 1-3 distances of 0.002
 C8', C9'
 with sigma for 1-2 distances of 0.002 and sigma for 1-3 distances of 0.002
 C16', C14', C15'
 with sigma for 1-2 distances of 0.002 and sigma for 1-3 distances of 0.002
 C19', C20'
 with sigma for 1-2 distances of 0.002 and sigma for 1-3 distances of 0.002
 C6', C5'
 with sigma for 1-2 distances of 0.002 and sigma for 1-3 distances of 0.002
 C5', C4'
 with sigma for 1-2 distances of 0.002 and sigma for 1-3 distances of 0.002
 C5', C8', C4'
 with sigma for 1-2 distances of 0.002 and sigma for 1-3 distances of 0.002
 Br1', C1', C2', C24'
 with sigma for 1-2 distances of 0.002 and sigma for 1-3 distances of 0.002
 C4', C3', C2', C1', C24', C23'
 with sigma for 1-2 distances of 0.002 and sigma for 1-3 distances of 0.002
 C9', C10', C22', C21', C12', C13', C14'
 with sigma for 1-2 distances of 0.002 and sigma for 1-3 distances of 0.002
 C13', C14', C17', C18', C19', C12'
 with sigma for 1-2 distances of 0.002 and sigma for 1-3 distances of 0.002
4.a Ternary CH refined with riding coordinates:
 C5(H5), C19(H19), C10(H10), C13(H13), C13'(H13'), C10'(H10'), C19'(H19'),
 C5'(H5')
4.b Secondary CH2 refined with riding coordinates:
 C17(H17A,H17B), C21(H21A,H21B), C8(H8A,H8B), C11(H11A,H11B), C18(H18A,H18B),
 C17'(H17C,H17D), C8'(H8'A,H8'B), C18'(H18C,H18D), C11'(H11C,H11D), C21'(H21C,
 H21D)
4.c Aromatic/amide H refined with riding coordinates:
 C3(H3), C2(H2), C23(H23), C22(H22), C24(H24), C23'(H23'), C2'(H2'),
 C22'(H22'), C3'(H3'), C24'(H24')
4.d Idealised Me refined as rotating group:
 C20(H20A,H20B,H20C), C15(H15A,H15B,H15C), C16(H16A,H16B,H16C), C7(H7A,H7B,
 H7C), C15'(H15D,H15E,H15F), C7'(H7'A,H7'B,H7'C), C20'(H20D,H20E,H20F),
 C16'(H16D,H16E,H16F)
;

loop_
_space_group_symop_operation_xyz
'x, y, z'
'-x+1/2, -y, z+1/2'
'x+1/2, -y+1/2, -z'
'-x, y+1/2, -z+1/2'

loop_
_atom_site_label
_atom_site_type_symbol
_atom_site_fract_x
_atom_site_fract_y
_atom_site_fract_z
_atom_site_U_iso_or_equiv
_atom_site_adp_type
_atom_site_occupancy
_atom_site_site_symmetry_order
_atom_site_calc_flag
_atom_site_refinement_flags_posn
_atom_site_refinement_flags_adp
Br1 Br 0.0915(5) 0.08834(12) 0.02764(6) 0.0257(5) Uani 1 1 d . .
O1 O 0.180(3) 0.3781(8) 0.1365(4) 0.020(3) Uani 1 1 d . .
O2 O 0.561(2) 0.3893(7) 0.1187(4) 0.016(3) Uani 1 1 d . U
C1 C 0.148(4) 0.1793(11) 0.0418(6) 0.020(4) Uani 1 1 d . .
C9 C 0.101(3) 0.5020(10) 0.0739(5) 0.013(3) Uani 1 1 d . .
C17 C 0.110(5) 0.7172(11) 0.0330(6) 0.022(4) Uani 1 1 d . .
H17A H 0.1654 0.7185 0.0083 0.027 Uiso 1 1 calc R .
H17B H -0.0318 0.7434 0.0344 0.027 Uiso 1 1 calc R .
C5 C 0.271(4) 0.3830(11) 0.0725(6) 0.013(3) Uani 1 1 d . .
H5 H 0.4079 0.3986 0.0593 0.016 Uiso 1 1 calc R .
C14 C 0.166(3) 0.5838(10) 0.0211(5) 0.012(3) Uani 1 1 d . U
C3 C 0.022(4) 0.2795(12) 0.0728(6) 0.020(4) Uani 1 1 d . .
H3 H -0.0831 0.3015 0.0879 0.024 Uiso 1 1 calc R .
C2 C -0.026(4) 0.2113(11) 0.0611(6) 0.020(5) Uani 1 1 d . .
H2 H -0.1663 0.1902 0.0662 0.024 Uiso 1 1 calc R .
C21 C -0.001(4) 0.6038(10) 0.1088(5) 0.011(3) Uani 1 1 d . .
H21A H 0.0543 0.6096 0.1334 0.013 Uiso 1 1 calc R .
H21B H -0.1540 0.6241 0.1071 0.013 Uiso 1 1 calc R .
C6 C 0.325(4) 0.3835(10) 0.1126(5) 0.011(3) Uani 1 1 d . U
C19 C 0.225(4) 0.7143(11) 0.0938(6) 0.015(4) Uani 1 1 d . .
H19 H 0.3614 0.7149 0.1096 0.018 Uiso 1 1 calc R .
C8 C 0.068(4) 0.4307(11) 0.0647(6) 0.017(4) Uani 1 1 d . .
H8A H 0.0318 0.4279 0.0391 0.020 Uiso 1 1 calc R .
H8B H -0.0675 0.4146 0.0777 0.020 Uiso 1 1 calc R .
C20 C 0.025(4) 0.7535(13) 0.1114(7) 0.025(5) Uani 1 1 d . U
H20A H 0.0762 0.7983 0.1169 0.037 Uiso 1 1 calc GR .
H20B H -0.0211 0.7314 0.1334 0.037 Uiso 1 1 calc GR .
H20C H -0.1048 0.7554 0.0952 0.037 Uiso 1 1 calc GR .
C10 C 0.278(3) 0.5406(10) 0.0529(5) 0.011(3) Uani 1 1 d . U
H10 H 0.4006 0.5109 0.0437 0.014 Uiso 1 1 calc R .
C15 C 0.367(4) 0.6079(10) -0.0047(5) 0.015(4) Uani 1 1 d . U
H15A H 0.5002 0.6202 0.0094 0.023 Uiso 1 1 calc GR .
H15B H 0.3146 0.6461 -0.0183 0.023 Uiso 1 1 calc GR .
H15C H 0.4075 0.5722 -0.0209 0.023 Uiso 1 1 calc GR .
C11 C 0.383(4) 0.5957(10) 0.0787(5) 0.016(3) Uani 1 1 d . .
H11A H 0.4321 0.5770 0.1017 0.019 Uiso 1 1 calc R .
H11B H 0.5123 0.6194 0.0676 0.019 Uiso 1 1 calc R .
C23 C 0.396(4) 0.2772(10) 0.0396(5) 0.017(4) Uani 1 1 d . .
H23 H 0.5309 0.2988 0.0323 0.020 Uiso 1 1 calc R .
C13 C 0.060(4) 0.6445(10) 0.0440(5) 0.012(3) Uani 1 1 d . .
H13 H -0.1088 0.6385 0.0458 0.015 Uiso 1 1 calc R .
C22 C -0.020(3) 0.5301(10) 0.1006(5) 0.010(3) Uani 1 1 d . U
H22 H -0.1183 0.5035 0.1145 0.012 Uiso 1 1 calc R .
C4 C 0.221(4) 0.3120(11) 0.0616(6) 0.016(3) Uani 1 1 d . U
C18 C 0.286(4) 0.7463(11) 0.0570(6) 0.018(4) Uani 1 1 d . .
H18A H 0.2734 0.7948 0.0579 0.022 Uiso 1 1 calc R .
H18B H 0.4421 0.7341 0.0494 0.022 Uiso 1 1 calc R .
C16 C -0.011(4) 0.5493(11) -0.0003(6) 0.015(4) Uani 1 1 d . .
H16A H 0.0485 0.5069 -0.0084 0.023 Uiso 1 1 calc GR .
H16B H -0.0517 0.5764 -0.0208 0.023 Uiso 1 1 calc GR .
H16C H -0.1470 0.5420 0.0143 0.023 Uiso 1 1 calc GR .
C24 C 0.352(4) 0.2105(10) 0.0301(6) 0.019(4) Uani 1 1 d . .
H24 H 0.4581 0.1870 0.0160 0.023 Uiso 1 1 calc R .
C7 C 0.619(4) 0.3890(13) 0.1565(6) 0.024(5) Uani 1 1 d . .
H7A H 0.7690 0.4090 0.1599 0.036 Uiso 1 1 calc GR .
H7B H 0.6211 0.3436 0.1651 0.036 Uiso 1 1 calc GR .
H7C H 0.5041 0.4142 0.1696 0.036 Uiso 1 1 calc GR .
C12 C 0.167(4) 0.6403(10) 0.0825(5) 0.013(3) Uani 1 1 d . .
Br1' Br 0.8449(5) 0.00980(12) 0.29553(7) 0.0319(6) Uani 1 1 d . .
O1' O 0.549(2) 0.3353(8) 0.2387(4) 0.016(3) Uani 1 1 d . .
O2' O 0.180(3) 0.3202(7) 0.2546(4) 0.016(3) Uani 1 1 d . .
C15' C 0.283(3) 0.4877(13) 0.4013(5) 0.017(4) Uani 1 1 d . .
H15D H 0.3495 0.4976 0.4245 0.026 Uiso 1 1 calc GR .
H15E H 0.1974 0.4463 0.4027 0.026 Uiso 1 1 calc GR .
H15F H 0.1793 0.5233 0.3944 0.026 Uiso 1 1 calc GR .
C23' C 0.430(4) 0.1753(11) 0.3138(6) 0.016(3) Uani 1 1 d . U
H23' H 0.2889 0.1834 0.3252 0.019 Uiso 1 1 calc R .
C14' C 0.480(3) 0.4808(11) 0.3727(5) 0.014(3) Uani 1 1 d . .
C2' C 0.853(4) 0.1481(10) 0.2796(5) 0.014(3) Uani 1 1 d . U
H2' H 0.9936 0.1382 0.2683 0.016 Uiso 1 1 calc R .
C13' C 0.575(4) 0.5505(11) 0.3580(6) 0.017(3) Uani 1 1 d . .
H13' H 0.7450 0.5488 0.3555 0.021 Uiso 1 1 calc R .
C17' C 0.504(4) 0.6125(12) 0.3790(6) 0.023(4) Uani 1 1 d . .
H17C H 0.6343 0.6430 0.3817 0.028 Uiso 1 1 calc R .
H17D H 0.4475 0.6004 0.4029 0.028 Uiso 1 1 calc R .
C7' C 0.106(4) 0.3359(12) 0.2191(6) 0.020(4) Uani 1 1 d . .
H7'A H 0.0734 0.2952 0.2062 0.030 Uiso 1 1 calc GR .
H7'B H 0.2274 0.3601 0.2069 0.030 Uiso 1 1 calc GR .
H7'C H -0.0313 0.3630 0.2202 0.030 Uiso 1 1 calc GR .
C10' C 0.388(4) 0.4470(11) 0.3388(5) 0.016(3) Uani 1 1 d . .
H10' H 0.2778 0.4112 0.3451 0.019 Uiso 1 1 calc R .
C1' C 0.723(4) 0.0988(10) 0.2964(6) 0.017(3) Uani 1 1 d . .
C8' C 0.651(4) 0.3472(11) 0.3158(6) 0.020(4) Uani 1 1 d . .
H8'A H 0.6803 0.3338 0.3406 0.024 Uiso 1 1 calc R .
H8'B H 0.7952 0.3421 0.3025 0.024 Uiso 1 1 calc R .
C4' C 0.556(4) 0.2297(10) 0.2978(6) 0.016(3) Uani 1 1 d . .
C20' C 0.552(5) 0.6810(15) 0.3042(7) 0.035(6) Uani 1 1 d . .
H20D H 0.6991 0.6707 0.3153 0.052 Uiso 1 1 calc GR .
H20E H 0.5068 0.7258 0.3105 0.052 Uiso 1 1 calc GR .
H20F H 0.5672 0.6774 0.2784 0.052 Uiso 1 1 calc GR .
C9' C 0.581(4) 0.4201(11) 0.3154(5) 0.016(3) Uani 1 1 d . U
C22' C 0.687(4) 0.4635(11) 0.2919(6) 0.021(4) Uani 1 1 d . .
H22' H 0.8013 0.4465 0.2767 0.025 Uiso 1 1 calc R .
C12' C 0.460(4) 0.5592(12) 0.3205(6) 0.017(3) Uani 1 1 d . .
C3' C 0.766(4) 0.2120(11) 0.2804(6) 0.015(4) Uani 1 1 d . .
H3' H 0.8493 0.2457 0.2689 0.018 Uiso 1 1 calc R .
C6' C 0.407(4) 0.3209(11) 0.2598(6) 0.016(4) Uani 1 1 d . .
C19' C 0.370(5) 0.6320(12) 0.3173(6) 0.026(4) Uani 1 1 d . .
H19' H 0.2324 0.6338 0.3018 0.031 Uiso 1 1 calc R .
C18' C 0.304(4) 0.6460(12) 0.3561(6) 0.024(4) Uani 1 1 d . .
H18C H 0.1544 0.6261 0.3618 0.029 Uiso 1 1 calc R .
H18D H 0.2966 0.6939 0.3606 0.029 Uiso 1 1 calc R .
C5' C 0.465(4) 0.2988(10) 0.2993(6) 0.014(3) Uani 1 1 d . U
H5' H 0.3230 0.2999 0.3140 0.017 Uiso 1 1 calc R .
C11' C 0.262(4) 0.5053(11) 0.3197(6) 0.017(4) Uani 1 1 d . U
H11C H 0.1254 0.5200 0.3331 0.021 Uiso 1 1 calc R .
H11D H 0.2170 0.4937 0.2953 0.021 Uiso 1 1 calc R .
C24' C 0.517(4) 0.1115(11) 0.3124(6) 0.017(3) Uani 1 1 d . U
H24' H 0.4324 0.0764 0.3226 0.020 Uiso 1 1 calc R .
C16' C 0.671(4) 0.4412(11) 0.3909(6) 0.017(4) Uani 1 1 d . .
H16D H 0.6345 0.4360 0.4161 0.025 Uiso 1 1 calc GR .
H16E H 0.8156 0.4647 0.3884 0.025 Uiso 1 1 calc GR .
H16F H 0.6828 0.3978 0.3798 0.025 Uiso 1 1 calc GR .
C21' C 0.630(4) 0.5354(11) 0.2892(6) 0.018(4) Uani 1 1 d . .
H21C H 0.5577 0.5440 0.2660 0.022 Uiso 1 1 calc R .
H21D H 0.7726 0.5613 0.2903 0.022 Uiso 1 1 calc R .

loop_
_atom_site_aniso_label
_atom_site_aniso_U_11
_atom_site_aniso_U_22
_atom_site_aniso_U_33
_atom_site_aniso_U_23
_atom_site_aniso_U_13
_atom_site_aniso_U_12
Br1 0.0406(13) 0.0177(10) 0.0188(11) -0.0002(10) 0.0025(11) 0.0018(10)
O1 0.011(5) 0.038(9) 0.012(5) -0.001(5) -0.002(4) -0.005(5)
O2 0.009(4) 0.024(6) 0.014(5) 0.002(4) -0.002(3) -0.002(3)
C1 0.023(7) 0.018(5) 0.019(9) 0.001(5) 0.006(6) 0.004(4)
C9 0.008(6) 0.018(5) 0.012(5) 0.001(4) -0.001(5) 0.000(4)
C17 0.029(10) 0.020(5) 0.017(6) 0.006(5) -0.007(6) -0.004(6)
C5 0.012(6) 0.018(4) 0.011(5) 0.001(3) -0.002(4) 0.001(3)
C14 0.011(4) 0.014(4) 0.011(3) 0.001(3) 0.000(3) 0.003(3)
C3 0.020(5) 0.026(8) 0.012(9) 0.000(7) -0.001(6) -0.004(5)
C2 0.024(8) 0.011(7) 0.026(10) 0.001(6) 0.011(7) 0.000(5)
C21 0.014(6) 0.011(5) 0.008(6) -0.002(4) -0.001(5) -0.003(4)
C6 0.010(3) 0.012(4) 0.011(3) 0.000(2) -0.002(2) 0.000(2)
C19 0.016(9) 0.017(5) 0.013(6) 0.002(4) -0.003(5) -0.002(5)
C8 0.013(6) 0.019(5) 0.018(8) 0.002(4) -0.003(6) 0.001(4)
C20 0.025(7) 0.025(7) 0.024(7) -0.001(6) 0.004(6) -0.002(6)
C10 0.010(3) 0.013(3) 0.011(3) 0.001(2) -0.001(2) 0.000(2)
C15 0.014(5) 0.016(5) 0.015(5) -0.001(4) 0.003(4) 0.001(4)
C11 0.014(5) 0.018(5) 0.015(5) -0.001(4) -0.003(4) 0.001(4)
C23 0.022(6) 0.017(5) 0.012(7) 0.006(4) 0.001(6) 0.005(4)
C13 0.010(5) 0.017(4) 0.010(4) 0.001(3) 0.001(4) 0.002(4)
C22 0.009(4) 0.010(4) 0.009(4) 0.000(2) -0.001(2) -0.001(2)
C4 0.016(4) 0.016(3) 0.015(4) 0.000(2) -0.001(2) 0.000(2)
C18 0.023(8) 0.019(6) 0.013(6) 0.004(5) -0.001(6) -0.003(6)
C16 0.014(6) 0.021(9) 0.010(8) 0.001(7) 0.000(5) 0.000(6)
C24 0.022(6) 0.017(5) 0.017(8) 0.004(5) 0.003(6) 0.005(4)
C7 0.015(11) 0.042(14) 0.015(6) -0.002(5) -0.004(5) 0.005(10)
C12 0.012(5) 0.016(4) 0.011(4) 0.002(3) -0.001(4) -0.001(3)
Br1' 0.0502(16) 0.0178(11) 0.0277(13) 0.0025(10) -0.0055(12) 0.0056(11)
O1' 0.008(6) 0.031(8) 0.008(6) 0.007(6) 0.001(5) -0.001(5)
O2' 0.013(5) 0.021(7) 0.014(6) 0.005(5) 0.002(4) -0.004(5)
C15' 0.009(7) 0.031(11) 0.012(7) -0.003(7) 0.001(6) 0.000(6)
C23' 0.018(5) 0.018(4) 0.013(6) 0.003(4) -0.001(4) -0.002(3)
C14' 0.009(6) 0.022(5) 0.010(5) 0.000(4) 0.000(4) 0.001(4)
C2' 0.018(5) 0.014(4) 0.009(6) -0.001(3) 0.000(4) 0.000(3)
C13' 0.014(6) 0.023(5) 0.014(5) 0.003(4) -0.004(5) 0.000(4)
C17' 0.026(9) 0.026(6) 0.018(6) 0.002(4) -0.003(5) 0.004(5)
C7' 0.021(9) 0.026(11) 0.013(6) -0.002(6) 0.000(6) 0.006(8)
C10' 0.011(6) 0.023(7) 0.013(5) -0.002(5) -0.001(5) 0.000(5)
C1' 0.022(5) 0.017(4) 0.014(8) 0.003(4) -0.001(5) -0.002(3)
C8' 0.020(7) 0.020(5) 0.020(10) -0.003(4) 0.000(7) -0.001(4)
C4' 0.017(5) 0.017(4) 0.013(8) 0.002(3) 0.004(5) 0.001(3)
C20' 0.033(11) 0.042(11) 0.030(14) 0.012(10) -0.001(9) 0.003(10)
C9' 0.014(5) 0.020(4) 0.014(5) -0.003(4) 0.000(4) -0.001(4)
C22' 0.017(7) 0.026(5) 0.019(7) 0.001(5) 0.002(7) -0.001(5)
C12' 0.013(7) 0.026(6) 0.014(5) 0.005(4) -0.003(4) 0.002(5)
C3' 0.017(6) 0.014(5) 0.013(8) 0.000(4) 0.004(6) 0.000(4)
C6' 0.013(5) 0.025(10) 0.010(5) 0.005(5) 0.003(4) -0.002(5)
C19' 0.026(9) 0.030(6) 0.021(6) 0.005(4) -0.003(5) 0.009(6)
C18' 0.025(8) 0.027(7) 0.021(6) 0.005(5) -0.002(6) 0.004(7)
C5' 0.015(5) 0.016(4) 0.010(5) 0.001(4) 0.003(4) 0.001(4)
C11' 0.016(6) 0.019(7) 0.017(7) -0.001(5) 0.001(5) 0.004(5)
C24' 0.021(5) 0.017(4) 0.012(6) 0.004(4) -0.001(4) -0.002(3)
C16' 0.009(6) 0.028(9) 0.014(9) 0.003(7) 0.000(6) 0.002(6)
C21' 0.014(8) 0.026(6) 0.014(6) 0.002(4) -0.003(5) -0.002(5)

loop_
_atom_type_symbol
_atom_type_description
_atom_type_scat_dispersion_real
_atom_type_scat_dispersion_imag
_atom_type_scat_source
C C 0.0033 0.0016 'International Tables Vol C Tables 4.2.6.8 and 6.1.1.4'
H H 0.0000 0.0000 'International Tables Vol C Tables 4.2.6.8 and 6.1.1.4'
Br Br -0.2901 2.4595 'International Tables Vol C Tables 4.2.6.8 and 6.1.1.4'
O O 0.0106 0.0060 'International Tables Vol C Tables 4.2.6.8 and 6.1.1.4'

loop_
_geom_angle_atom_site_label_1
_geom_angle_atom_site_label_2
_geom_angle_atom_site_label_3
_geom_angle
C6 O2 C7 112.5(16)
C2 C1 Br1 116.9(17)
C2 C1 C24 124(2)
C24 C1 Br1 118.8(16)
C8 C9 C10 117.7(18)
C22 C9 C8 120.6(19)
C22 C9 C10 121.7(19)
H17A C17 H17B 108.2
C13 C17 H17A 109.6
C13 C17 H17B 109.6
C18 C17 H17A 109.6
C18 C17 H17B 109.6
C18 C17 C13 110.1(18)
C6 C5 H5 108.8
C6 C5 C8 109.6(17)
C8 C5 H5 108.8
C4 C5 H5 108.8
C4 C5 C6 107.9(17)
C4 C5 C8 113.0(17)
C15 C14 C10 108.5(16)
C15 C14 C13 111.7(16)
C13 C14 C10 100.0(15)
C16 C14 C10 115.4(17)
C16 C14 C15 109.0(16)
C16 C14 C13 112.1(17)
C2 C3 H3 119.8
C4 C3 H3 119.8
C4 C3 C2 120(2)
C1 C2 C3 117(2)
C1 C2 H2 121.7
C3 C2 H2 121.7
H21A C21 H21B 107.9
C22 C21 H21A 109.2
C22 C21 H21B 109.2
C22 C21 C12 112.1(17)
C12 C21 H21A 109.2
C12 C21 H21B 109.2
O1 C6 O2 124.2(18)
O1 C6 C5 124.7(19)
O2 C6 C5 111.1(17)
C20 C19 H19 109.8
C20 C19 C18 109.7(19)
C20 C19 C12 115.7(18)
C18 C19 H19 109.8
C18 C19 C12 101.7(17)
C12 C19 H19 109.8
C9 C8 C5 117.1(18)
C9 C8 H8A 108.0
C9 C8 H8B 108.0
C5 C8 H8A 108.0
C5 C8 H8B 108.0
H8A C8 H8B 107.3
C19 C20 H20A 109.5
C19 C20 H20B 109.5
C19 C20 H20C 109.5
H20A C20 H20B 109.5
H20A C20 H20C 109.5
H20B C20 H20C 109.5
C9 C10 C14 112.6(16)
C9 C10 H10 111.0
C9 C10 C11 107.8(16)
C14 C10 H10 111.0
C11 C10 C14 103.1(16)
C11 C10 H10 111.0
C14 C15 H15A 109.5
C14 C15 H15B 109.5
C14 C15 H15C 109.5
H15A C15 H15B 109.5
H15A C15 H15C 109.5
H15B C15 H15C 109.5
C10 C11 H11A 112.1
C10 C11 H11B 112.1
H11A C11 H11B 109.7
C12 C11 C10 98.6(16)
C12 C11 H11A 112.1
C12 C11 H11B 112.1
C4 C23 H23 121.1
C24 C23 H23 121.1
C24 C23 C4 118(2)
C17 C13 C14 120.3(17)
C17 C13 H13 108.7
C17 C13 C12 102.7(17)
C14 C13 H13 108.7
C12 C13 C14 107.0(16)
C12 C13 H13 108.7
C9 C22 C21 121.5(19)
C9 C22 H22 119.3
C21 C22 H22 119.3
C3 C4 C5 121(2)
C3 C4 C23 121(2)
C23 C4 C5 117.6(19)
C17 C18 C19 102.3(18)
C17 C18 H18A 111.3
C17 C18 H18B 111.3
C19 C18 H18A 111.3
C19 C18 H18B 111.3
H18A C18 H18B 109.2
C14 C16 H16A 109.5
C14 C16 H16B 109.5
C14 C16 H16C 109.5
H16A C16 H16B 109.5
H16A C16 H16C 109.5
H16B C16 H16C 109.5
C1 C24 H24 120.1
C23 C24 C1 120(2)
C23 C24 H24 120.1
O2 C7 H7A 109.5
O2 C7 H7B 109.5
O2 C7 H7C 109.5
H7A C7 H7B 109.5
H7A C7 H7C 109.5
H7B C7 H7C 109.5
C21 C12 C19 113.9(17)
C21 C12 C13 110.8(17)
C11 C12 C21 106.9(16)
C11 C12 C19 113.4(17)
C11 C12 C13 105.5(16)
C13 C12 C19 106.0(16)
C6' O2' C7' 115.4(17)
H15D C15' H15E 109.5
H15D C15' H15F 109.5
H15E C15' H15F 109.5
C14' C15' H15D 109.5
C14' C15' H15E 109.5
C14' C15' H15F 109.5
C4' C23' H23' 119.8
C24' C23' H23' 119.8
C24' C23' C4' 120(2)
C15' C14' C13' 114.0(18)
C10' C14' C15' 110.2(17)
C10' C14' C13' 103.1(16)
C16' C14' C15' 105.7(17)
C16' C14' C13' 111.1(17)
C16' C14' C10' 112.9(18)
C1' C2' H2' 121.6
C3' C2' H2' 121.6
C3' C2' C1' 117(2)
C14' C13' H13' 110.2
C17' C13' C14' 116.3(18)
C17' C13' H13' 110.2
C17' C13' C12' 104.6(18)
C12' C13' C14' 104.8(16)
C12' C13' H13' 110.2
C13' C17' H17C 110.7
C13' C17' H17D 110.7
C13' C17' C18' 105.4(19)
H17C C17' H17D 108.8
C18' C17' H17C 110.7
C18' C17' H17D 110.7
O2' C7' H7'A 109.5
O2' C7' H7'B 109.5
O2' C7' H7'C 109.5
H7'A C7' H7'B 109.5
H7'A C7' H7'C 109.5
H7'B C7' H7'C 109.5
C14' C10' H10' 110.7
C14' C10' C11' 102.0(17)
C9' C10' C14' 112.0(17)
C9' C10' H10' 110.7
C9' C10' C11' 110.5(17)
C11' C10' H10' 110.7
C2' C1' Br1' 116.8(16)
C24' C1' Br1' 120.5(17)
C24' C1' C2' 123(2)
H8'A C8' H8'B 107.6
C9' C8' H8'A 108.7
C9' C8' H8'B 108.8
C9' C8' C5' 114.0(19)
C5' C8' H8'A 108.8
C5' C8' H8'B 108.8
C23' C4' C5' 120.9(19)
C3' C4' C23' 115.5(19)
C3' C4' C5' 123.6(19)
H20D C20' H20E 109.5
H20D C20' H20F 109.5
H20E C20' H20F 109.5
C19' C20' H20D 109.5
C19' C20' H20E 109.5
C19' C20' H20F 109.5
C8' C9' C10' 122.1(19)
C22' C9' C10' 118(2)
C22' C9' C8' 120(2)
C9' C22' H22' 117.9
C9' C22' C21' 124(2)
C21' C22' H22' 118.0
C13' C12' C11' 104.5(17)
C13' C12' C21' 110.9(17)
C19' C12' C13' 108.4(19)
C19' C12' C11' 113.6(18)
C19' C12' C21' 115.5(19)
C11' C12' C21' 103.4(17)
C2' C3' C4' 124(2)
C2' C3' H3' 118.1
C4' C3' H3' 118.1
O1' C6' O2' 127(2)
O1' C6' C5' 123(2)
O2' C6' C5' 110.2(17)
C20' C19' C12' 114(2)
C20' C19' H19' 110.3
C12' C19' H19' 110.3
C18' C19' C20' 111(2)
C18' C19' C12' 100.7(19)
C18' C19' H19' 110.3
C17' C18' H18C 110.8
C17' C18' H18D 110.9
C19' C18' C17' 104.5(19)
C19' C18' H18C 110.8
C19' C18' H18D 110.8
H18C C18' H18D 108.9
C8' C5' H5' 109.6
C4' C5' C8' 110.3(17)
C4' C5' C6' 107.8(18)
C4' C5' H5' 109.6
C6' C5' C8' 109.9(17)
C6' C5' H5' 109.6
C10' C11' C12' 99.6(17)
C10' C11' H11C 111.8
C10' C11' H11D 111.8
C12' C11' H11C 111.9
C12' C11' H11D 111.9
H11C C11' H11D 109.6
C23' C24' H24' 119.6
C1' C24' C23' 121(2)
C1' C24' H24' 119.6
C14' C16' H16D 109.5
C14' C16' H16E 109.5
C14' C16' H16F 109.5
H16D C16' H16E 109.5
H16D C16' H16F 109.5
H16E C16' H16F 109.5
C22' C21' C12' 112.1(19)
C22' C21' H21C 109.2
C22' C21' H21D 109.2
C12' C21' H21C 109.2
C12' C21' H21D 109.2
H21C C21' H21D 107.9

loop_
_geom_bond_atom_site_label_1
_geom_bond_atom_site_label_2
_geom_bond_distance
Br1 C1 1.91(2)
O1 C6 1.22(3)
O2 C6 1.39(3)
O2 C7 1.43(2)
C1 C2 1.39(3)
C1 C24 1.39(3)
C9 C8 1.47(3)
C9 C10 1.49(3)
C9 C22 1.33(3)
C17 H17A 0.9700
C17 H17B 0.9700
C17 C13 1.53(3)
C17 C18 1.47(3)
C5 H5 0.9800
C5 C6 1.52(3)
C5 C8 1.53(3)
C5 C4 1.50(3)
C14 C10 1.59(3)
C14 C15 1.57(3)
C14 C13 1.60(3)
C14 C16 1.46(3)
C3 H3 0.9300
C3 C2 1.45(3)
C3 C4 1.38(3)
C2 H2 0.9300
C21 H21A 0.9700
C21 H21B 0.9700
C21 C22 1.50(3)
C21 C12 1.55(3)
C19 H19 0.9800
C19 C20 1.53(3)
C19 C18 1.54(3)
C19 C12 1.57(3)
C8 H8A 0.9700
C8 H8B 0.9700
C20 H20A 0.9600
C20 H20B 0.9600
C20 H20C 0.9600
C10 H10 0.9800
C10 C11 1.57(3)
C15 H15A 0.9600
C15 H15B 0.9600
C15 H15C 0.9600
C11 H11A 0.9700
C11 H11B 0.9700
C11 C12 1.54(3)
C23 H23 0.9300
C23 C4 1.47(3)
C23 C24 1.40(3)
C13 H13 0.9800
C13 C12 1.56(3)
C22 H22 0.9300
C18 H18A 0.9700
C18 H18B 0.9700
C16 H16A 0.9600
C16 H16B 0.9600
C16 H16C 0.9600
C24 H24 0.9300
C7 H7A 0.9600
C7 H7B 0.9600
C7 H7C 0.9600
Br1' C1' 1.91(2)
O1' C6' 1.17(2)
O2' C7' 1.42(3)
O2' C6' 1.32(3)
C15' H15D 0.9600
C15' H15E 0.9600
C15' H15F 0.9600
C15' C14' 1.56(3)
C23' H23' 0.9300
C23' C4' 1.43(3)
C23' C24' 1.37(3)
C14' C13' 1.59(3)
C14' C10' 1.52(3)
C14' C16' 1.51(3)
C2' H2' 0.9300
C2' C1' 1.38(3)
C2' C3' 1.37(3)
C13' H13' 0.9800
C13' C17' 1.52(3)
C13' C12' 1.55(3)
C17' H17C 0.9700
C17' H17D 0.9700
C17' C18' 1.58(3)
C7' H7'A 0.9600
C7' H7'B 0.9600
C7' H7'C 0.9600
C10' H10' 0.9800
C10' C9' 1.51(3)
C10' C11' 1.54(3)
C1' C24' 1.35(3)
C8' H8'A 0.9700
C8' H8'B 0.9700
C8' C9' 1.51(3)
C8' C5' 1.57(3)
C4' C3' 1.41(3)
C4' C5' 1.48(3)
C20' H20D 0.9600
C20' H20E 0.9600
C20' H20F 0.9600
C20' C19' 1.51(4)
C9' C22' 1.37(3)
C22' H22' 0.9300
C22' C21' 1.47(3)
C12' C19' 1.54(3)
C12' C11' 1.56(3)
C12' C21' 1.59(3)
C3' H3' 0.9300
C6' C5' 1.56(3)
C19' H19' 0.9800
C19' C18' 1.51(3)
C18' H18C 0.9700
C18' H18D 0.9700
C5' H5' 0.9800
C11' H11C 0.9700
C11' H11D 0.9700
C24' H24' 0.9300
C16' H16D 0.9600
C16' H16E 0.9600
C16' H16F 0.9600
C21' H21C 0.9700
C21' H21D 0.9700

loop_
_geom_torsion_atom_site_label_1
_geom_torsion_atom_site_label_2
_geom_torsion_atom_site_label_3
_geom_torsion_atom_site_label_4
_geom_torsion
Br1 C1 C2 C3 178.0(17)
Br1 C1 C24 C23 179.0(16)
C9 C10 C11 C12 -68.3(19)
C17 C13 C12 C21 135.3(18)
C17 C13 C12 C19 11(2)
C17 C13 C12 C11 -109.4(19)
C14 C10 C11 C12 51.0(18)
C14 C13 C12 C21 -97.1(19)
C14 C13 C12 C19 138.8(17)
C14 C13 C12 C11 18(2)
C2 C1 C24 C23 4(4)
C2 C3 C4 C5 178(2)
C2 C3 C4 C23 -4(3)
C6 C5 C8 C9 60(2)
C6 C5 C4 C3 70(3)
C6 C5 C4 C23 -108(2)
C8 C9 C10 C14 98(2)
C8 C9 C10 C11 -148.7(18)
C8 C9 C22 C21 -175.7(18)
C8 C5 C6 O1 48(3)
C8 C5 C6 O2 -133.6(18)
C8 C5 C4 C3 -52(3)
C8 C5 C4 C23 130(2)
C20 C19 C18 C17 -82(2)
C20 C19 C12 C21 -36(3)
C20 C19 C12 C11 -158.1(19)
C20 C19 C12 C13 87(2)
C10 C9 C8 C5 67(2)
C10 C9 C22 C21 6(3)
C10 C14 C13 C17 129.6(19)
C10 C14 C13 C12 13.2(19)
C10 C11 C12 C21 76.1(18)
C10 C11 C12 C19 -157.5(16)
C10 C11 C12 C13 -41.9(19)
C15 C14 C10 C9 -166.4(16)
C15 C14 C10 C11 77.7(19)
C15 C14 C13 C17 15(3)
C15 C14 C13 C12 -101.4(18)
C13 C17 C18 C19 -36(2)
C13 C14 C10 C9 76.5(19)
C13 C14 C10 C11 -39.4(18)
C22 C9 C8 C5 -112(2)
C22 C9 C10 C14 -83(2)
C22 C9 C10 C11 30(3)
C22 C21 C12 C19 -170.4(17)
C22 C21 C12 C11 -44(2)
C22 C21 C12 C13 70(2)
C4 C5 C6 O1 -75(3)
C4 C5 C6 O2 103(2)
C4 C5 C8 C9 -179.1(18)
C4 C3 C2 C1 7(3)
C4 C23 C24 C1 -1(3)
C18 C17 C13 C14 -103(2)
C18 C17 C13 C12 16(2)
C18 C19 C12 C21 -154.3(18)
C18 C19 C12 C11 83(2)
C18 C19 C12 C13 -32(2)
C16 C14 C10 C9 -44(2)
C16 C14 C10 C11 -159.7(17)
C16 C14 C13 C17 -108(2)
C16 C14 C13 C12 135.9(18)
C24 C1 C2 C3 -7(4)
C24 C23 C4 C5 178.7(19)
C24 C23 C4 C3 1(3)
C7 O2 C6 O1 -1(3)
C7 O2 C6 C5 -179.1(17)
C12 C21 C22 C9 1(3)
C12 C19 C18 C17 41(2)
Br1' C1' C24' C23' 178.7(17)
O1' C6' C5' C8' 46(3)
O1' C6' C5' C4' -75(3)
O2' C6' C5' C8' -135.0(19)
O2' C6' C5' C4' 105(2)
C15' C14' C13' C17' 13(3)
C15' C14' C13' C12' -102.0(19)
C15' C14' C10' C9' -162.4(18)
C15' C14' C10' C11' 79(2)
C23' C4' C3' C2' -2(3)
C23' C4' C5' C8' 126(2)
C23' C4' C5' C6' -114(2)
C14' C13' C17' C18' -102(2)
C14' C13' C12' C19' 135.3(19)
C14' C13' C12' C11' 14(2)
C14' C13' C12' C21' -97.0(19)
C14' C10' C9' C8' 99(2)
C14' C10' C9' C22' -84(2)
C14' C10' C11' C12' 50.9(19)
C2' C1' C24' C23' -2(3)
C13' C14' C10' C9' 75(2)
C13' C14' C10' C11' -42.6(19)
C13' C17' C18' C19' -34(2)
C13' C12' C19' C20' 86(2)
C13' C12' C19' C18' -33(2)
C13' C12' C11' C10' -39(2)
C13' C12' C21' C22' 63(2)
C17' C13' C12' C19' 12(2)
C17' C13' C12' C11' -109(2)
C17' C13' C12' C21' 140(2)
C7' O2' C6' O1' 3(3)
C7' O2' C6' C5' -176.7(17)
C10' C14' C13' C17' 132.4(19)
C10' C14' C13' C12' 17(2)
C10' C9' C22' C21' 3(3)
C1' C2' C3' C4' 1(3)
C8' C9' C22' C21' 180(2)
C4' C23' C24' C1' 1(3)
C20' C19' C18' C17' -81(2)
C9' C10' C11' C12' -68(2)
C9' C8' C5' C4' 174.8(18)
C9' C8' C5' C6' 56(2)
C9' C22' C21' C12' 8(3)
C12' C13' C17' C18' 13(2)
C12' C19' C18' C17' 40(2)
C3' C2' C1' Br1' -179.7(16)
C3' C2' C1' C24' 1(3)
C3' C4' C5' C8' -55(3)
C3' C4' C5' C6' 65(3)
C19' C12' C11' C10' -157.3(18)
C19' C12' C21' C22' -173.7(19)
C5' C8' C9' C10' 69(3)
C5' C8' C9' C22' -108(2)
C5' C4' C3' C2' 179(2)
C11' C10' C9' C8' -148(2)
C11' C10' C9' C22' 29(3)
C11' C12' C19' C20' -158(2)
C11' C12' C19' C18' 83(2)
C11' C12' C21' C22' -49(2)
C24' C23' C4' C3' 1(3)
C24' C23' C4' C5' -180(2)
C16' C14' C13' C17' -106(2)
C16' C14' C13' C12' 138.7(18)
C16' C14' C10' C9' -44(2)
C16' C14' C10' C11' -162.6(17)
C21' C12' C19' C20' -39(3)
C21' C12' C19' C18' -158.1(19)
C21' C12' C11' C10' 76.8(18)
